data_2212458
loop_
_publ_author_name
'Guo-Ming Wang'
'Chun-Yang Pan'
'Shou-Tian Zheng'
'Guo-Yu Yang'

_publ_section_title
;
 Poly[propane-1,3-diammonium hydroxydeca-\m~2~-oxo-pentaborate]
;
_journal_coeditor_code BI2148
_journal_issue 3
_journal_name_full 'Acta Crystallographica Section E'
_journal_page_first o1104
_journal_page_last o1105
_journal_paper_doi 10.1107/S1600536807004643
_journal_volume 63
_journal_year 2007
_chemical_formula_iupac 'C3 H12 N2 2+, H B5 O9 2-'
_chemical_formula_moiety 'C3 H12 N2 2+, H B5 O9 2-'
_chemical_formula_sum 'C3 H13 B5 N2 O9'
_chemical_formula_weight 275.20
_chemical_name_systematic
;
Poly[propane-1,3-diammonium hydroxydeca-\m~2~-oxo-pentaboron]
;
_space_group_IT_number 14
_symmetry_cell_setting monoclinic
_symmetry_space_group_name_Hall '-P 2yn'
_symmetry_space_group_name_H-M 'P 1 21/n 1'
_atom_sites_solution_hydrogens geom
_atom_sites_solution_primary direct
_atom_sites_solution_secondary difmap
_audit_creation_method SHELXL-97
_cell_angle_alpha 90.00
_cell_angle_beta 92.102(4)
_cell_angle_gamma 90.00
_cell_formula_units_Z 4
_cell_length_a 6.7156(2)
_cell_length_b 14.8400(5)
_cell_length_c 10.8345(3)
_cell_measurement_reflns_used 2237
_cell_measurement_temperature 293(2)
_cell_measurement_theta_max 26.50
_cell_measurement_theta_min 2.33
_cell_volume 1079.03(6)
_computing_cell_refinement 'SAINT (Bruker, 1997)'
_computing_data_collection 'SMART (Bruker, 1997)'
_computing_data_reduction SAINT
_computing_molecular_graphics 'SHELXTL (Bruker, 1997)'
_computing_publication_material SHELXTL
_computing_structure_refinement 'SHELXL97 (Sheldrick, 1997)'
_computing_structure_solution 'SHELXS97 (Sheldrick, 1997)'
_diffrn_ambient_temperature 293(2)
_diffrn_measured_fraction_theta_full 0.998
_diffrn_measured_fraction_theta_max 0.998
_diffrn_measurement_device_type 'Siemens SMART CCD'
_diffrn_measurement_method '\f and \w'
_diffrn_radiation_monochromator graphite
_diffrn_radiation_source 'fine-focus sealed tube'
_diffrn_radiation_type MoK\a
_diffrn_radiation_wavelength 0.71073
_diffrn_reflns_av_R_equivalents 0.0181
_diffrn_reflns_av_sigmaI/netI 0.0166
_diffrn_reflns_limit_h_max 8
_diffrn_reflns_limit_h_min -8
_diffrn_reflns_limit_k_max 12
_diffrn_reflns_limit_k_min -18
_diffrn_reflns_limit_l_max 12
_diffrn_reflns_limit_l_min -13
_diffrn_reflns_number 7427
_diffrn_reflns_theta_full 26.50
_diffrn_reflns_theta_max 26.50
_diffrn_reflns_theta_min 2.33
_diffrn_standards_number 0
_exptl_absorpt_coefficient_mu 0.151
_exptl_absorpt_correction_T_max 0.985
_exptl_absorpt_correction_T_min 0.964
_exptl_absorpt_correction_type multi-scan
_exptl_absorpt_process_details '(SADABS; Sheldrick, 1996)'
_exptl_crystal_colour colourless
_exptl_crystal_density_diffrn 1.694
_exptl_crystal_density_method 'not measured'
_exptl_crystal_description prism
_exptl_crystal_F_000 568
_exptl_crystal_size_max 0.40
_exptl_crystal_size_mid 0.20
_exptl_crystal_size_min 0.10
_refine_diff_density_max 0.217
_refine_diff_density_min -0.292
_refine_ls_extinction_method none
_refine_ls_goodness_of_fit_ref 1.060
_refine_ls_hydrogen_treatment constr
_refine_ls_matrix_type full
_refine_ls_number_parameters 191
_refine_ls_number_reflns 2237
_refine_ls_number_restraints 6
_refine_ls_restrained_S_all 1.072
_refine_ls_R_factor_all 0.0380
_refine_ls_R_factor_gt 0.0334
_refine_ls_shift/su_max 0.000
_refine_ls_shift/su_mean 0.000
_refine_ls_structure_factor_coef Fsqd
_refine_ls_weighting_details 'calc w=1/[\s^2^(Fo^2^)+(0.051P)^2^+0.4012P] where P=(Fo^2^+2Fc^2^)/3'
_refine_ls_weighting_scheme calc
_refine_ls_wR_factor_gt 0.0903
_refine_ls_wR_factor_ref 0.0934
_reflns_number_gt 2010
_reflns_number_total 2237
_reflns_threshold_expression I>2\s(I)
_cod_data_source_file bi2148.cif
_cod_data_source_block I
_cod_original_sg_symbol_H-M 'P 21/n'
_cod_database_code 2212458
_cod_database_fobs_code 2212458

loop_
_symmetry_equiv_pos_as_xyz
'x, y, z'
'-x+1/2, y+1/2, -z+1/2'
'-x, -y, -z'
'x-1/2, -y-1/2, z-1/2'

loop_
_atom_site_type_symbol
_atom_site_label
_atom_site_fract_x
_atom_site_fract_y
_atom_site_fract_z
_atom_site_U_iso_or_equiv
_atom_site_adp_type
_atom_site_calc_flag
_atom_site_refinement_flags
_atom_site_occupancy
_atom_site_disorder_assembly
_atom_site_disorder_group
B B1 0.1068(2) 0.76516(10) 0.35304(13) 0.0155(3) Uani d . 1 . .
B B2 0.3369(2) 0.81123(10) 0.19673(13) 0.0158(3) Uani d . 1 . .
B B3 0.4638(2) 0.79988(10) 0.41755(13) 0.0148(3) Uani d . 1 . .
B B4 0.8002(2) 0.74388(10) 0.48478(13) 0.0143(3) Uani d . 1 . .
B B5 0.6911(2) 0.89806(10) 0.54346(14) 0.0189(3) Uani d . 1 . .
O O1 -0.08109(14) 0.73765(7) 0.37134(8) 0.0189(2) Uani d . 1 . .
O O2 0.14807(14) 0.78488(8) 0.23107(9) 0.0256(3) Uani d . 1 . .
O O3 0.37762(13) 0.82227(7) 0.07624(8) 0.0187(2) Uani d . 1 . .
O O4 0.25421(13) 0.77310(7) 0.44157(8) 0.0167(2) Uani d . 1 . .
O O5 0.48060(14) 0.82559(7) 0.28509(8) 0.0214(2) Uani d . 1 . .
O O6 0.59465(13) 0.72856(6) 0.45188(8) 0.0162(2) Uani d . 1 . .
O O7 0.50417(14) 0.88338(6) 0.49191(9) 0.0199(2) Uani d . 1 . .
O O8 0.83695(13) 0.83542(7) 0.54017(9) 0.0205(2) Uani d . 1 . .
O O9 0.73653(17) 0.97780(8) 0.60137(12) 0.0365(3) Uani d . 1 . .
H H9 0.6450 1.0237 0.5844 0.055 Uiso d R 1 . .
N N1 0.3084(2) 0.37271(9) 0.81988(12) 0.0282(3) Uani d D 1 . .
H H1A 0.2081 0.3852 0.8686 0.042 Uiso d R 1 A .
H H1B 0.4130 0.3538 0.8656 0.042 Uiso d R 1 . .
H H1C 0.2711 0.3298 0.7665 0.042 Uiso d R 1 . .
N N2 0.29447(17) 0.64352(8) 0.62671(11) 0.0207(3) Uani d . 1 . .
H H2A 0.2104 0.6504 0.6876 0.031 Uiso d R 1 A .
H H2B 0.2711 0.6858 0.5697 0.031 Uiso d R 1 . .
H H2C 0.4191 0.6486 0.6567 0.031 Uiso d R 1 . .
C C1 0.3633(6) 0.4564(2) 0.7491(3) 0.0292(7) Uani d PD 0.50 A 1
H H1D 0.4814 0.4450 0.7026 0.035 Uiso calc PR 0.50 A 1
H H1E 0.3921 0.5055 0.8061 0.035 Uiso calc PR 0.50 A 1
C C2 0.1910(4) 0.4817(2) 0.6621(3) 0.0263(6) Uani d PD 0.50 A 1
H H2D 0.0821 0.5058 0.7083 0.032 Uiso calc PR 0.50 A 1
H H2E 0.1433 0.4289 0.6171 0.032 Uiso calc PR 0.50 A 1
C C3 0.2661(3) 0.55358(11) 0.57072(15) 0.0387(4) Uani d PD 0.50 A 1
H H3A 0.3917 0.5335 0.5388 0.046 Uiso calc PR 0.50 A 1
H H3B 0.1709 0.5584 0.5015 0.046 Uiso calc PR 0.50 A 1
C C1' 0.2575(7) 0.4648(2) 0.7689(3) 0.0363(9) Uani d PD 0.50 A 2
H H1D' 0.1164 0.4679 0.7466 0.044 Uiso calc PR 0.50 A 2
H H1E' 0.2872 0.5104 0.8310 0.044 Uiso calc PR 0.50 A 2
C C2' 0.3780(5) 0.4816(2) 0.6568(3) 0.0318(7) Uani d PD 0.50 A 2
H H2D' 0.3947 0.4258 0.6118 0.038 Uiso calc PR 0.50 A 2
H H2E' 0.5090 0.5040 0.6819 0.038 Uiso calc PR 0.50 A 2
C C3' 0.2661(3) 0.55358(11) 0.57072(15) 0.0387(4) Uani d P 0.50 A 2
H H3A' 0.3199 0.5526 0.4889 0.046 Uiso calc PR 0.50 A 2
H H3B' 0.1252 0.5394 0.5632 0.046 Uiso calc PR 0.50 A 2

loop_
_atom_site_aniso_label
_atom_site_aniso_U_11
_atom_site_aniso_U_22
_atom_site_aniso_U_33
_atom_site_aniso_U_12
_atom_site_aniso_U_13
_atom_site_aniso_U_23
B1 0.0148(7) 0.0181(7) 0.0136(7) 0.0018(5) 0.0012(5) -0.0007(5)
B2 0.0146(7) 0.0186(7) 0.0141(7) -0.0007(5) 0.0012(5) -0.0006(5)
B3 0.0125(6) 0.0196(7) 0.0122(7) -0.0016(5) -0.0002(5) 0.0004(5)
B4 0.0123(6) 0.0181(7) 0.0125(6) 0.0005(5) 0.0005(5) -0.0002(5)
B5 0.0190(7) 0.0193(7) 0.0182(7) 0.0000(6) -0.0023(6) -0.0002(6)
O1 0.0138(4) 0.0298(5) 0.0132(5) -0.0027(4) 0.0009(4) -0.0013(4)
O2 0.0145(5) 0.0496(7) 0.0125(5) -0.0060(4) -0.0001(4) 0.0028(4)
O3 0.0188(5) 0.0245(5) 0.0127(5) -0.0070(4) 0.0007(4) -0.0003(4)
O4 0.0123(4) 0.0253(5) 0.0124(4) -0.0004(4) 0.0001(3) 0.0022(4)
O5 0.0165(5) 0.0343(6) 0.0133(5) -0.0075(4) -0.0010(4) 0.0056(4)
O6 0.0125(4) 0.0170(5) 0.0189(5) -0.0006(3) -0.0003(4) -0.0008(4)
O7 0.0176(5) 0.0182(5) 0.0233(5) 0.0034(4) -0.0047(4) -0.0029(4)
O8 0.0146(4) 0.0209(5) 0.0258(5) -0.0005(4) -0.0030(4) -0.0052(4)
O9 0.0302(6) 0.0222(6) 0.0556(8) 0.0053(5) -0.0178(5) -0.0139(5)
N1 0.0336(7) 0.0258(7) 0.0248(6) 0.0011(5) -0.0040(5) 0.0059(5)
N2 0.0180(5) 0.0228(6) 0.0215(6) 0.0015(5) 0.0004(4) 0.0041(5)
C1 0.0262(18) 0.0315(18) 0.0296(19) -0.0019(16) -0.0031(15) 0.0077(15)
C2 0.0312(16) 0.0182(13) 0.0289(15) 0.0025(12) -0.0066(12) 0.0011(12)
C3 0.0734(13) 0.0227(8) 0.0200(7) 0.0082(8) 0.0026(8) -0.0007(6)
C1' 0.047(2) 0.0258(18) 0.037(2) 0.0124(18) 0.0127(19) 0.0077(14)
C2' 0.0457(19) 0.0218(15) 0.0286(17) 0.0090(14) 0.0089(14) 0.0023(13)
C3' 0.0734(13) 0.0227(8) 0.0200(7) 0.0082(8) 0.0026(8) -0.0007(6)

loop_
_atom_type_symbol
_atom_type_description
_atom_type_scat_dispersion_real
_atom_type_scat_dispersion_imag
_atom_type_scat_source
C C 0.0033 0.0016 'International Tables Vol C Tables 4.2.6.8 and 6.1.1.4'
H H 0.0000 0.0000 'International Tables Vol C Tables 4.2.6.8 and 6.1.1.4'
B B 0.0013 0.0007 'International Tables Vol C Tables 4.2.6.8 and 6.1.1.4'
N N 0.0061 0.0033 'International Tables Vol C Tables 4.2.6.8 and 6.1.1.4'
O O 0.0106 0.0060 'International Tables Vol C Tables 4.2.6.8 and 6.1.1.4'

loop_
_geom_angle_atom_site_label_1
_geom_angle_atom_site_label_2
_geom_angle_atom_site_label_3
_geom_angle_site_symmetry_1
_geom_angle_site_symmetry_3
_geom_angle
O1 B1 O4 . . 125.77(12)
O1 B1 O2 . . 115.07(12)
O4 B1 O2 . . 119.14(12)
O5 B2 O3 . . 120.01(12)
O5 B2 O2 . . 119.30(12)
O3 B2 O2 . . 120.69(12)
O6 B3 O5 . . 112.04(11)
O6 B3 O4 . . 109.55(11)
O5 B3 O4 . . 109.89(10)
O6 B3 O7 . . 112.25(10)
O5 B3 O7 . . 106.68(11)
O4 B3 O7 . . 106.23(10)
O6 B4 O3 . 4_676 111.98(11)
O6 B4 O1 . 1_655 108.94(10)
O3 B4 O1 4_676 1_655 109.03(10)
O6 B4 O8 . . 112.71(10)
O3 B4 O8 4_676 . 106.54(10)
O1 B4 O8 1_655 . 107.47(10)
O8 B5 O9 . . 117.22(12)
O8 B5 O7 . . 122.20(13)
O9 B5 O7 . . 120.58(13)
B1 O1 B4 . 1_455 129.33(11)
B2 O2 B1 . . 121.92(11)
B2 O3 B4 . 4_575 119.24(10)
B1 O4 B3 . . 124.53(10)
B2 O5 B3 . . 124.30(10)
B3 O6 B4 . . 122.01(11)
B5 O7 B3 . . 119.68(11)
B5 O8 B4 . . 121.60(11)
B5 O9 H9 . . 114.0
C1 N1 H1A . . 109.5
C1 N1 H1B . . 109.8
H1A N1 H1B . . 109.5
C1 N1 H1C . . 109.1
H1A N1 H1C . . 109.5
H1B N1 H1C . . 109.5
C3 N2 H2A . . 109.4
C3 N2 H2B . . 109.6
H2A N2 H2B . . 109.5
C3 N2 H2C . . 109.4
H2A N2 H2C . . 109.5
H2B N2 H2C . . 109.5
N1 C1 C2 . . 108.9(3)
N1 C1 H1D . . 109.9
C2 C1 H1D . . 109.9
N1 C1 H1E . . 109.9
C2 C1 H1E . . 109.9
H1D C1 H1E . . 108.3
C1 C2 C3 . . 108.0(2)
C1 C2 H2D . . 110.1
C3 C2 H2D . . 110.1
C1 C2 H2E . . 110.1
C3 C2 H2E . . 110.1
H2D C2 H2E . . 108.4
N2 C3 C2 . . 113.57(16)
N2 C3 H3A . . 108.9
C2 C3 H3A . . 108.9
N2 C3 H3B . . 108.9
C2 C3 H3B . . 108.9
H3A C3 H3B . . 107.7
C2' C1' N1 . . 108.9(3)
C2' C1' H1D' . . 109.9
N1 C1' H1D' . . 109.9
C2' C1' H1E' . . 109.9
N1 C1' H1E' . . 109.9
H1D' C1' H1E' . . 108.3
C1' C2' H2D' . . 109.8
C1' C2' H2E' . . 109.8
H2D' C2' H2E' . . 108.3

loop_
_geom_bond_atom_site_label_1
_geom_bond_atom_site_label_2
_geom_bond_site_symmetry_2
_geom_bond_distance
B1 O1 . 1.3476(17)
B1 O4 . 1.3582(17)
B1 O2 . 1.3913(17)
B2 O5 . 1.3510(18)
B2 O3 . 1.3535(17)
B2 O2 . 1.3909(17)
B3 O6 . 1.4167(17)
B3 O5 . 1.4932(16)
B3 O4 . 1.4945(16)
B3 O7 . 1.4974(17)
B4 O6 . 1.4312(17)
B4 O3 4_676 1.4759(17)
B4 O1 1_655 1.4922(16)
B4 O8 . 1.5018(17)
B5 O8 . 1.3516(18)
B5 O9 . 1.3685(19)
B5 O7 . 1.3728(18)
O1 B4 1_455 1.4922(16)
O3 B4 4_575 1.4758(17)
O9 H9 . 0.931
N1 C1' . 1.508(4)
N1 C1 . 1.512(3)
N1 H1A . 0.890
N1 H1B . 0.890
N1 H1C . 0.890
N2 C3 . 1.476(2)
N2 H2A . 0.890
N2 H2B . 0.890
N2 H2C . 0.890
C1 C2 . 1.513(4)
C1 H1D . 0.970
C1 H1E . 0.970
C2 C3 . 1.552(3)
C2 H2D . 0.970
C2 H2E . 0.970
C3 H3A . 0.970
C3 H3B . 0.970
C1' C2' . 1.505(5)
C1' H1D' . 0.970
C1' H1E' . 0.970
C2' H2D' . 0.970
C2' H2E' . 0.970

loop_
_geom_hbond_atom_site_label_D
_geom_hbond_atom_site_label_H
_geom_hbond_atom_site_label_A
_geom_hbond_site_symmetry_A
_geom_hbond_distance_DH
_geom_hbond_distance_HA
_geom_hbond_distance_DA
_geom_hbond_angle_DHA
O9 H9 O7 3_676 0.93 1.88 2.7853(15) 164.0
N1 H1C O1 3_566 0.89 2.17 3.0120(16) 156.9
N1 H1A O7 2_546 0.89 2.12 2.9837(16) 164.9
N1 H1B O8 2_646 0.89 1.95 2.8309(16) 169.0
N2 H2C O2 4_676 0.89 1.97 2.8017(16) 154.1
N2 H2B O4 . 0.89 1.90 2.7847(15) 172.8
N2 H2A O5 4_576 0.89 1.93 2.8041(15) 165.1

loop_
_geom_torsion_atom_site_label_1
_geom_torsion_atom_site_label_2
_geom_torsion_atom_site_label_3
_geom_torsion_atom_site_label_4
_geom_torsion_site_symmetry_1
_geom_torsion_site_symmetry_4
_geom_torsion
O4 B1 O1 B4 . 1_455 26.9(2)
O2 B1 O1 B4 . 1_455 -154.40(12)
O5 B2 O2 B1 . . -5.7(2)
O3 B2 O2 B1 . . 174.10(13)
O1 B1 O2 B2 . . -177.84(12)
O4 B1 O2 B2 . . 1.0(2)
O5 B2 O3 B4 . 4_575 137.98(13)
O2 B2 O3 B4 . 4_575 -41.86(18)
O1 B1 O4 B3 . . 177.13(13)
O2 B1 O4 B3 . . -1.6(2)
O6 B3 O4 B1 . . -117.64(13)
O5 B3 O4 B1 . . 5.86(18)
O7 B3 O4 B1 . . 120.90(13)
O3 B2 O5 B3 . . -168.55(12)
O2 B2 O5 B3 . . 11.3(2)
O6 B3 O5 B2 . . 111.18(14)
O4 B3 O5 B2 . . -10.85(18)
O7 B3 O5 B2 . . -125.60(13)
O5 B3 O6 B4 . . 82.22(14)
O4 B3 O6 B4 . . -155.55(10)
O7 B3 O6 B4 . . -37.80(16)
O3 B4 O6 B3 4_676 . 149.10(11)
O1 B4 O6 B3 1_655 . -90.21(13)
O8 B4 O6 B3 . . 28.99(16)
O8 B5 O7 B3 . . -6.8(2)
O9 B5 O7 B3 . . 173.56(13)
O6 B3 O7 B5 . . 25.62(16)
O5 B3 O7 B5 . . -97.46(13)
O4 B3 O7 B5 . . 145.33(11)
O9 B5 O8 B4 . . 176.80(12)
O7 B5 O8 B4 . . -2.9(2)
O6 B4 O8 B5 . . -7.12(17)
O3 B4 O8 B5 4_676 . -130.32(12)
O1 B4 O8 B5 1_655 . 112.93(13)
